data_2201876
loop_
_publ_author_name
'M. Alagar'
'R. V. Krishnakumar'
'M. Subha Nandhini'
'T. S. Cameron'
'S. Natarajan'

_publ_section_title
;
 Bis<small>(DL</small>-aspartic acid) oxalate
;
_journal_issue 2
_journal_name_full 'Acta Crystallographica Section E'
_journal_page_first o108
_journal_page_last o110
_journal_paper_doi 10.1107/S1600536802023334
_journal_volume 59
_journal_year 2003
_chemical_formula_iupac '2C4 H8 N O4 1+, C2 O4 2-'
_chemical_formula_moiety '2(C4 H8 N O4 1+), C2 O4 2-'
_chemical_formula_sum 'C10 H16 N2 O12'
_chemical_formula_weight 356.24
_chemical_name_common 'DL-aspartic acid hemioxalate'
_chemical_name_systematic ?
_space_group_IT_number 14
_symmetry_cell_setting monoclinic
_symmetry_space_group_name_Hall '-P 2yn'
_symmetry_space_group_name_H-M 'P 1 21/n 1'
_atom_sites_solution_hydrogens geom
_atom_sites_solution_primary direct
_atom_sites_solution_secondary difmap
_audit_creation_method SHELXL-97
_cell_angle_alpha 90.0
_cell_angle_beta 99.360(10)
_cell_angle_gamma 90.0
_cell_formula_units_Z 2
_cell_length_a 7.3870(10)
_cell_length_b 5.4770(10)
_cell_length_c 18.522(3)
_cell_measurement_reflns_used 25
_cell_measurement_temperature 293(2)
_cell_measurement_theta_max 39.80
_cell_measurement_theta_min 39.26
_cell_volume 739.4(2)
_computing_cell_refinement
;
MSC/AFC Diffractometer Control Software
;
_computing_data_collection
;MSC/AFC Diffractometer Control Software (Molecular Structure Corporation,
 1996)
;
_computing_data_reduction
;
TEXSAN for Windows (Molecular Structure Corporation, 1997)
;
_computing_molecular_graphics 'PLATON (Spek, 2003)'
_computing_publication_material SHELXL97
_computing_structure_refinement 'SHELXL97 (Sheldrick, 1997)'
_computing_structure_solution 'SHELXS97 (Sheldrick, 1990)'
_diffrn_ambient_temperature 293(2)
_diffrn_measured_fraction_theta_full 0.997
_diffrn_measured_fraction_theta_max 0.997
_diffrn_measurement_device_type 'Rigaku AFC-5R'
_diffrn_measurement_method \w-2\q
_diffrn_radiation_monochromator graphite
_diffrn_radiation_source 'fine-focus sealed tube'
_diffrn_radiation_type MoK\a
_diffrn_radiation_wavelength 0.71073
_diffrn_reflns_av_R_equivalents 0.0495
_diffrn_reflns_av_sigmaI/netI 0.0558
_diffrn_reflns_limit_h_max 10
_diffrn_reflns_limit_h_min 0
_diffrn_reflns_limit_k_max 7
_diffrn_reflns_limit_k_min 0
_diffrn_reflns_limit_l_max 25
_diffrn_reflns_limit_l_min -26
_diffrn_reflns_number 2321
_diffrn_reflns_theta_full 30.09
_diffrn_reflns_theta_max 30.09
_diffrn_reflns_theta_min 2.84
_diffrn_standards_decay_% none
_diffrn_standards_interval_count 150
_diffrn_standards_number 3
_exptl_absorpt_coefficient_mu 0.150
_exptl_absorpt_correction_T_max 0.99
_exptl_absorpt_correction_T_min 0.89
_exptl_absorpt_correction_type '\y scan'
_exptl_absorpt_process_details '(North et al., 1968)'
_exptl_crystal_colour colourless
_exptl_crystal_density_diffrn 1.600
_exptl_crystal_density_meas 1.61
_exptl_crystal_density_method 'flotation in a mixture of xylene and bromoform'
_exptl_crystal_description needle
_exptl_crystal_F_000 372
_exptl_crystal_size_max 0.24
_exptl_crystal_size_mid 0.22
_exptl_crystal_size_min 0.12
_refine_diff_density_max 0.384
_refine_diff_density_min -0.356
_refine_ls_extinction_method none
_refine_ls_goodness_of_fit_ref 1.044
_refine_ls_hydrogen_treatment constr
_refine_ls_matrix_type full
_refine_ls_number_parameters 111
_refine_ls_number_reflns 2171
_refine_ls_number_restraints 0
_refine_ls_restrained_S_all 1.044
_refine_ls_R_factor_all 0.1179
_refine_ls_R_factor_gt 0.0473
_refine_ls_shift/su_max <0.001
_refine_ls_shift/su_mean <0.001
_refine_ls_structure_factor_coef Fsqd
_refine_ls_weighting_details 'calc w = 1/[\s^2^(Fo^2^)+(0.0959P)^2^+0.3684P] where P = (Fo^2^+2Fc^2^)/3'
_refine_ls_weighting_scheme calc
_refine_ls_wR_factor_gt 0.1451
_refine_ls_wR_factor_ref 0.1930
_reflns_number_gt 1191
_reflns_number_total 2171
_reflns_threshold_expression I>2\s(I)
_cod_data_source_file ci6191.cif
_cod_data_source_block I
_cod_depositor_comments
;

2019-10-07
Z value and formula fixed to values more according to usual
chemical conventions.                 miguel
;
_cod_original_formula_sum 'C5 H8 N O6'
_cod_original_formula_weight 178.12
_cod_original_formula_moiety 'C4 H8 N O4 1+, 0.5C2 O4 2-'
_cod_original_formula_iupac 'C4 H8 N O4 1+, 0.5C2 O4 2-'
_cod_original_formula_units_Z 4
_cod_original_sg_symbol_H-M 'P 21/n'
_cod_database_code 2201876
_cod_database_fobs_code 2201876

loop_
_symmetry_equiv_pos_as_xyz
'x, y, z'
'-x+1/2, y+1/2, -z+1/2'
'-x, -y, -z'
'x-1/2, -y-1/2, z-1/2'

loop_
_atom_site_label
_atom_site_fract_x
_atom_site_fract_y
_atom_site_fract_z
_atom_site_U_iso_or_equiv
_atom_site_adp_type
_atom_site_calc_flag
_atom_site_refinement_flags
_atom_site_occupancy
_atom_site_disorder_assembly
_atom_site_disorder_group
_atom_site_type_symbol
O1 0.2183(3) 0.8831(4) 0.93073(11) 0.0458(5) Uani d . 1 . . O
H1 0.2570 1.0079 0.9523 0.069 Uiso calc R 1 . . H
O2 -0.0508(3) 1.0786(3) 0.91478(11) 0.0442(5) Uani d . 1 . . O
O3 0.0634(4) 0.5955(4) 0.69742(10) 0.0547(6) Uani d . 1 . . O
H3 0.0421 0.6843 0.6614 0.082 Uiso calc R 1 . . H
O4 -0.0869(3) 0.8853(4) 0.74711(10) 0.0480(5) Uani d . 1 . . O
O5 0.4943(3) 0.6218(4) 0.08590(9) 0.0431(5) Uani d . 1 . . O
O6 0.6566(3) 0.7363(4) 0.00140(10) 0.0489(6) Uani d . 1 . . O
N1 -0.2429(3) 0.6923(5) 0.86635(11) 0.0426(6) Uani d . 1 . . N
H1A -0.2961 0.5525 0.8502 0.064 Uiso calc R 1 . . H
H1B -0.2676 0.8062 0.8319 0.064 Uiso calc R 1 . . H
H1C -0.2859 0.7397 0.9063 0.064 Uiso calc R 1 . . H
C1 0.0416(3) 0.8988(4) 0.91156(12) 0.0313(5) Uani d . 1 . . C
C2 -0.0412(4) 0.6565(4) 0.88420(12) 0.0314(5) Uani d . 1 . . C
H2 -0.0180 0.5403 0.9249 0.038 Uiso calc R 1 . . H
C3 0.0402(4) 0.5495(4) 0.82089(12) 0.0344(5) Uani d . 1 . . C
H3A 0.1722 0.5380 0.8351 0.041 Uiso calc R 1 . . H
H3B -0.0069 0.3853 0.8114 0.041 Uiso calc R 1 . . H
C4 -0.0010(3) 0.6954(4) 0.75167(12) 0.0324(5) Uani d . 1 . . C
C5 0.5432(3) 0.6033(4) 0.02542(12) 0.0301(5) Uani d . 1 . . C

loop_
_atom_site_aniso_label
_atom_site_aniso_U_11
_atom_site_aniso_U_22
_atom_site_aniso_U_33
_atom_site_aniso_U_12
_atom_site_aniso_U_13
_atom_site_aniso_U_23
O1 0.0421(10) 0.0444(11) 0.0502(11) -0.0088(8) 0.0051(9) -0.0195(9)
O2 0.0526(11) 0.0283(9) 0.0518(11) -0.0028(8) 0.0087(9) -0.0013(8)
O3 0.0939(17) 0.0446(11) 0.0312(10) 0.0182(11) 0.0269(10) 0.0083(8)
O4 0.0622(13) 0.0525(12) 0.0327(10) 0.0206(10) 0.0173(9) 0.0153(8)
O5 0.0590(12) 0.0467(11) 0.0282(8) -0.0185(9) 0.0206(8) -0.0161(8)
O6 0.0573(12) 0.0558(13) 0.0393(10) -0.0347(10) 0.0246(9) -0.0213(9)
N1 0.0475(13) 0.0549(14) 0.0278(10) -0.0213(11) 0.0135(9) -0.0079(9)
C1 0.0426(13) 0.0273(11) 0.0250(10) -0.0091(10) 0.0083(9) -0.0008(8)
C2 0.0457(13) 0.0274(11) 0.0207(9) -0.0107(10) 0.0047(9) 0.0011(8)
C3 0.0548(14) 0.0260(11) 0.0219(10) -0.0016(10) 0.0051(9) 0.0023(8)
C4 0.0401(13) 0.0331(12) 0.0253(10) -0.0040(10) 0.0089(9) 0.0035(9)
C5 0.0299(11) 0.0346(12) 0.0267(10) -0.0072(9) 0.0077(8) -0.0080(9)

loop_
_atom_type_symbol
_atom_type_description
_atom_type_scat_dispersion_real
_atom_type_scat_dispersion_imag
_atom_type_scat_source
C C 0.0033 0.0016 'International Tables Vol C Tables 4.2.6.8 and 6.1.1.4'
H H 0.0000 0.0000 'International Tables Vol C Tables 4.2.6.8 and 6.1.1.4'
N N 0.0061 0.0033 'International Tables Vol C Tables 4.2.6.8 and 6.1.1.4'
O O 0.0106 0.0060 'International Tables Vol C Tables 4.2.6.8 and 6.1.1.4'

loop_
_geom_angle_atom_site_label_1
_geom_angle_atom_site_label_2
_geom_angle_atom_site_label_3
_geom_angle_site_symmetry_3
_geom_angle
C1 O1 H1 . 109.5
C4 O3 H3 . 109.5
C2 N1 H1A . 109.5
C2 N1 H1B . 109.5
H1A N1 H1B . 109.5
C2 N1 H1C . 109.5
H1A N1 H1C . 109.5
H1B N1 H1C . 109.5
O2 C1 O1 . 126.4(2)
O2 C1 C2 . 122.1(2)
O1 C1 C2 . 111.5(2)
N1 C2 C1 . 107.1(2)
N1 C2 C3 . 112.81(19)
C1 C2 C3 . 114.0(2)
N1 C2 H2 . 107.5
C1 C2 H2 . 107.5
C3 C2 H2 . 107.5
C4 C3 C2 . 113.8(2)
C4 C3 H3A . 108.8
C2 C3 H3A . 108.8
C4 C3 H3B . 108.8
C2 C3 H3B . 108.8
H3A C3 H3B . 107.7
O4 C4 O3 . 124.0(2)
O4 C4 C3 . 123.2(2)
O3 C4 C3 . 112.8(2)
O5 C5 O6 . 126.0(2)
O5 C5 C5 3_665 117.4(2)
O6 C5 C5 3_665 116.5(2)

loop_
_geom_bond_atom_site_label_1
_geom_bond_atom_site_label_2
_geom_bond_site_symmetry_2
_geom_bond_distance
_geom_bond_publ_flag
O1 C1 . 1.299(3) ?
O1 H1 . 0.82 ?
O2 C1 . 1.205(3) ?
O3 C4 . 1.300(3) ?
O3 H3 . 0.82 ?
O4 C4 . 1.214(3) ?
O5 C5 . 1.236(3) ?
O6 C5 . 1.246(3) ?
N1 C2 . 1.486(3) ?
N1 H1A . 0.89 ?
N1 H1B . 0.89 ?
N1 H1C . 0.89 ?
C1 C2 . 1.514(3) ?
C2 C3 . 1.520(3) ?
C2 H2 . 0.98 ?
C3 C4 . 1.499(3) ?
C3 H3A . 0.97 ?
C3 H3B . 0.97 ?
C5 C5 3_665 1.542(4) ?

loop_
_geom_hbond_atom_site_label_D
_geom_hbond_atom_site_label_H
_geom_hbond_atom_site_label_A
_geom_hbond_site_symmetry_A
_geom_hbond_distance_DH
_geom_hbond_distance_HA
_geom_hbond_distance_DA
_geom_hbond_angle_DHA
O1 H1 O6 3_676 0.82 1.71 2.530(3) 178
O3 H3 O5 4_576 0.82 1.75 2.565(2) 179
N1 H1A O4 2_446 0.89 2.08 2.822(3) 140
N1 H1B O4 . 0.89 2.26 2.855(3) 124
N1 H1C O6 1_456 0.89 1.88 2.733(3) 160

loop_
_geom_torsion_atom_site_label_1
_geom_torsion_atom_site_label_2
_geom_torsion_atom_site_label_3
_geom_torsion_atom_site_label_4
_geom_torsion
O2 C1 C2 N1 -1.3(3)
O1 C1 C2 N1 178.05(19)
O2 C1 C2 C3 124.2(3)
O1 C1 C2 C3 -56.4(3)
N1 C2 C3 C4 55.8(3)
C1 C2 C3 C4 -66.7(3)
C2 C3 C4 O4 2.0(4)
C2 C3 C4 O3 -177.3(2)
